data_2007149
loop_
_publ_author_name
'Essaber, Mohamed'
'Baouid, Abdesselam'
'Hasnaoui, A\"issa '
'Giorgi, Michel '
'Pierrot, Marcel '

_publ_section_title
;
 Some 1,3-Dipolar Adducts from Benzodiazepine. I. Condensation of
 Nitrilimines with 2-Methyl-4-phenyl-1,5-benzodiazepines
;
_journal_issue 4
_journal_name_full 'Acta Crystallographica Section C'
_journal_page_first 519
_journal_page_last 521
_journal_paper_doi 10.1107/S0108270197016491
_journal_volume 54
_journal_year 1998
_chemical_formula_sum 'C27 H25 Cl N4 O2'
_chemical_formula_weight 472.98
_chemical_name_systematic ' ?'
_space_group_crystal_system monoclinic
_space_group_IT_number 14
_space_group_name_Hall '-P 2ybc'
_space_group_name_H-M_alt 'P 1 21/c 1'
_atom_type_scat_source International_Tables_for_Xray_Crystallography
_cell_angle_alpha 90.0(2)
_cell_angle_beta 102.7(3)
_cell_angle_gamma 90.0(3)
_cell_formula_units_Z 4
_cell_length_a 12.9850(10)
_cell_length_b 14.036(2)
_cell_length_c 13.314(3)
_cell_measurement_reflns_used 25
_cell_measurement_temperature 294
_cell_measurement_theta_max 16
_cell_measurement_theta_min 11
_cell_volume 2367(3)
_computing_cell_refinement CAD-4_system
_computing_data_collection CAD-4_system_(Enraf-Nonius,_1989)
_computing_data_reduction BEGIN_in_SDP_(Frenz_et_al.,_1985)
_computing_molecular_graphics ORTEP_(Johnson,_1976)
_computing_publication_material CIF_VAX_in_MolEN_(Fair,_1990)
_computing_structure_refinement LSFM_in_SDP
_computing_structure_solution MULTAN_(Main_et_al.,_1980)
_diffrn_ambient_temperature 294
_diffrn_measurement_device Enraf_Nonius_CAD4
_diffrn_measurement_method \q/2\q
_diffrn_radiation_type MoK\a
_diffrn_radiation_wavelength 0.71073
_diffrn_reflns_av_R_equivalents 0.026
_diffrn_reflns_limit_h_max 15
_diffrn_reflns_limit_h_min -15
_diffrn_reflns_limit_k_max 17
_diffrn_reflns_limit_k_min 0
_diffrn_reflns_limit_l_max 16
_diffrn_reflns_limit_l_min 0
_diffrn_reflns_number 5058
_diffrn_reflns_theta_max 26
_diffrn_reflns_theta_min 1.45
_diffrn_standards_decay_% 0.2
_diffrn_standards_interval_time 120
_diffrn_standards_number 3
_exptl_absorpt_coefficient_mu 0.190
_exptl_absorpt_correction_type none
_exptl_crystal_colour yellow
_exptl_crystal_density_diffrn 1.33
_exptl_crystal_density_meas ?
_exptl_crystal_description prism
_exptl_crystal_F_000 992
_exptl_crystal_size_max 0.60
_exptl_crystal_size_mid 0.50
_exptl_crystal_size_min 0.30
_refine_diff_density_max 0.331
_refine_diff_density_min -0.301
_refine_ls_extinction_coef 0.48E-06
_refine_ls_extinction_method isotropic_(Zachariasen,_1963)
_refine_ls_goodness_of_fit_obs 1.877
_refine_ls_hydrogen_treatment H_atoms_not_refined
_refine_ls_matrix_type full
_refine_ls_number_parameters 308
_refine_ls_number_reflns 2659
_refine_ls_number_restraints 0
_refine_ls_R_factor_all 0.194
_refine_ls_R_factor_obs .049
_refine_ls_shift/esd_max 0.006
_refine_ls_structure_factor_coef F
_refine_ls_weighting_details 'w = 4Fo^2^/[\s^2^(Fo^2^) + 0.0025Fo^4^]'
_refine_ls_weighting_scheme calc
_refine_ls_wR_factor_obs .065
_reflns_number_observed 2659
_reflns_number_total 4847
_reflns_observed_criterion >2.5\s(I)
_cod_data_source_file cf1173.cif
_cod_data_source_block 3b
_cod_depositor_comments
;
 Updating space group information and adding the symmetry operation list.

 Antanas Vaitkus,
 2018-06-15

The following automatic conversions were performed:

'_exptl_crystal_density_meas' value 'none' was changed to '?' - the
value is perceived as not measured.

Automatic conversion script
Id: cif_fix_values 3008 2015-01-20 13:52:24Z robertas 

The following automatic conversions were performed:

'_refine_ls_weighting_scheme' value '4Fo^2^/[\s^2^(Fo^2^) +
0.0025Fo^4^]' was changed to 'calc'. New tag
'_refine_ls_weighting_details' was created. The value of the new tag
was set to 'w = 4Fo^2^/[\s^2^(Fo^2^) + 0.0025Fo^4^]'.

Automatic conversion script
Id: cif_fix_values 3143 2015-03-26 13:38:13Z robertas 
;
_cod_original_cell_volume 2368(4)
_cod_original_sg_symbol_H-M 'P 21/c'
_cod_original_formula_sum 'C27 H25 Cl1 N4 O2'
_cod_database_code 2007149
_cod_database_fobs_code 2007149

loop_
_space_group_symop_id
_space_group_symop_operation_xyz
1 x,y,z
2 -x,y+1/2,-z+1/2
3 -x,-y,-z
4 x,-y+1/2,z+1/2

loop_
_atom_site_aniso_label
_atom_site_aniso_U_11
_atom_site_aniso_U_22
_atom_site_aniso_U_33
_atom_site_aniso_U_12
_atom_site_aniso_U_13
_atom_site_aniso_U_23
Cl .0387(4) .0811(7) .1089(7) -.0047(6) .0165(5) .0146(7)
O20 .0329(9) .0660(10) .0520(10) -.0100(10) .0100(10) -.0170(10)
O23 .0610(10) .089(2) .0770(10) -.0020(10) .0180(10) -.0450(10)
N2 .0390(10) .0590(10) .0320(10) .0010(10) .0100(10) -.0030(10)
N3 .0350(10) .0570(10) .0330(10) -.0060(10) .0130(10) -.0060(10)
N6 .0440(10) .0470(10) .0410(10) .0050(10) .0120(10) .0040(10)
N11 .0340(10) .0450(10) .0310(10) .0010(10) .0110(10) -.0040(10)
C1 .0360(10) .050(2) .0290(10) .0060(10) .0080(10) -.0010(10)
C3a .0320(10) .046(2) .0360(10) .0030(10) .0120(10) -.0030(10)
C4 .0340(10) .048(2) .0320(10) .0020(10) .0100(10) -.0020(10)
C6a .0410(10) .040(2) .0390(10) -.0040(10) .0120(10) -.0040(10)
C7 .053(2) .049(2) .0420(10) -.0120(10) .0110(10) .0030(10)
C8 .0460(10) .063(2) .0410(10) -.0170(10) .0150(10) -.0100(10)
C9 .0370(10) .075(2) .0540(10) .0000(10) .0190(10) -.006(2)
C10a .0370(10) .0420(10) .0320(10) -.0010(10) .0100(10) -.0030(10)
C10 .0380(10) .062(2) .0490(10) .0030(10) .0150(10) .0010(10)
C12 .056(2) .043(2) .062(2) .0070(10) .0190(10) .0000(10)
C13 .0440(10) .052(2) .0330(10) .0110(10) .0120(10) .0070(10)
C14 .068(2) .065(3) .066(2) .020(2) .0260(10) .009(2)
C15 .095(2) .063(2) .083(2) .037(2) .0440(10) .014(2)
C16 .060(2) .105(3) .068(2) .027(2) .0230(10) .029(2)
C17 .048(2) .106(4) .054(2) .016(2) .0170(10) .014(2)
C18 .0360(10) .081(3) .0410(10) .0100(10) .0100(10) .0080(10)
C19 .0450(10) .049(2) .0390(10) .0010(10) .0100(10) -.0090(10)
C21 .051(2) .071(2) .063(2) -.017(2) .0040(10) -.017(2)
C22 .049(2) .105(4) .122(4) -.019(2) .016(2) -.034(3)
C24 .0450(10) .051(2) .0310(10) .0020(10) .0100(10) .0090(10)
C25 .0440(10) .076(3) .0320(10) .0050(10) .0130(10) .0010(10)
C26 .0390(10) .085(3) .0400(10) .002(2) .0140(10) .005(2)
C27 .0310(10) .066(2) .0590(10) .0000(10) .0150(10) .0150(10)
C28 .0460(10) .050(2) .074(2) -.0060(10) .0130(10) .008(2)
C29 .0470(10) .053(2) .055(2) -.0060(10) .0070(10) .0070(10)
C33 .065(2) .112(4) .077(2) -.021(2) .0420(10) .021(2)

loop_
_atom_site_label
_atom_site_fract_x
_atom_site_fract_y
_atom_site_fract_z
_atom_site_U_iso_or_equiv
_atom_site_thermal_displace_type
_atom_site_calc_flag
Cl .20866(6) .62602(7) .93073(7) .0760(5) Uani yes
O20 .96220(10) .85800(10) 1.05920(10) .0519(8) Uani yes
O23 .8407(2) .9131(2) 1.1401(2) .0759(8) Uani yes
N2 .7103(2) .7664(2) 1.0422(2) .0431(8) Uani yes
N3 .6665(2) .6929(2) .9771(2) .0408(9) Uani yes
N6 .7103(3) .8845(3) .7861(3) .0442(8) Uani yes
N11 .8149(3) .7438(3) .9308(2) .0362(9) Uani yes
C1 .7933(2) .7936(2) 1.0139(3) .0383(8) Uani yes
C3a .7230(2) .6815(2) .8908(3) .0372(8) Uani yes
C4 .6581(2) .7175(2) .7866(3) .0378(8) Uani yes
C5 .6381(3) .8233(2) .7898(3) .0363(8) Uiso yes
C6a .8129(2) .8518(2) .7855(3) .0391(8) Uani yes
C7 .8657(3) .8907(3) .7145(3) .0478(8) Uani yes
C8 .9675(2) .8646(3) .7116(3) .0492(9) Uani yes
C9 1.0182(2) .7990(3) .7828(3) .0540(10) Uani yes
C10a .8666(2) .7867(2) .8561(2) .0337(9) Uani yes
C10 .9685(2) .7601(3) .8541(2) .0493(8) Uani yes
C12 .7609(3) .5801(3) .8820(3) .0530(10) Uani yes
C13 .5328(2) .8589(2) .8000(2) .0432(8) Uani yes
C14 .5257(2) .9453(3) .8487(3) .0650(10) Uani yes
C15 .4266(3) .9770(3) .8629(3) .0760(10) Uani yes
C16 .3370(3) .9245(4) .8256(3) .0760(10) Uani yes
C17 .3449(3) .8399(4) .7772(3) .0680(10) Uani yes
C18 .4408(2) .8069(3) .7654(2) .0520(10) Uani yes
C19 .8663(2) .8625(2) 1.0777(2) .0440(10) Uani yes
C21 1.0417(3) .9208(3) 1.1216(3) .0630(10) Uani yes
C22 1.1436(3) .8981(4) 1.0939(4) .0920(10) Uani yes
C24 .5601(2) .6749(2) .9681(2) .0421(8) Uani yes
C25 .4983(3) .7356(3) 1.0168(2) .0500(10) Uani yes
C26 .3918(2) .7184(3) 1.0055(2) .0540(10) Uani yes
C27 .3457(2) .6417(3) .9478(2) .0510(10) Uani yes
C28 .4014(3) .5817(3) .9011(3) .0570(10) Uani yes
C29 .5097(3) .5967(3) .9096(3) .0530(10) Uani yes
C33 1.0215(3) .9083(4) .6327(3) .081(2) Uani yes
H1 .5912 .6848 .7717 .0493 Uiso calc
H2 .6956 .7043 .7343 .0493 Uiso calc
H3 .8294 .9376 .6658 .0627 Uiso calc
H4 1.0898 .7806 .7826 .0706 Uiso calc
H5 1.0041 .7137 .9029 .0651 Uiso calc
H6 .8014 .5591 .9479 .0683 Uiso calc
H7 .7015 .5384 .8606 .0683 Uiso calc
H8 .8047 .5776 .8325 .0683 Uiso calc
H9 .5890 .9832 .8737 .0830 Uiso calc
H10 .4239 1.0371 .8984 .1006 Uiso calc
H11 .2823 .8034 .7521 .0912 Uiso calc
H12 .4448 .7472 .7312 .0711 Uiso calc
H13 1.0458 .9103 1.1934 .0828 Uiso calc
H14 1.0238 .9865 1.1053 .0828 Uiso calc
H15 1.1991 .9365 1.1333 .1168 Uiso calc
H16 1.1610 .8312 1.1103 .1168 Uiso calc
H17 1.1390 .9074 1.0222 .1168 Uiso calc
H18 .2722 .6455 .9509 .0676 Uiso calc
H19 .3682 .5285 .8606 .0744 Uiso calc
H20 .5464 .5620 .9718 .0669 Uiso calc
H21 1.0770 .9325 .6023 .1023 Uiso calc
H22 .3237 .7027 1.0187 .0720 Uiso calc
H23 .4922 .7043 .9396 .0550 Uiso calc
H24 .5526 .6069 .9576 .0550 Uiso calc
H25 .5785 .6877 1.0406 .0550 Uiso calc

loop_
_geom_angle_atom_site_label_1
_geom_angle_atom_site_label_2
_geom_angle_atom_site_label_3
_geom_angle
_geom_angle_publ_flag
C19 O20 C21 116.1(3) no
N3 N2 C1 107.2(2) yes
N2 N3 C3a 110.8(2) yes
N2 N3 C24 117.0(3) no
C3a N3 C24 124.1(2) no
C5 N6 C6a 118.9(3) yes
C1 N11 C3a 107.3(2) yes
C1 N11 C10a 122.9(3) yes
C3a N11 C10a 117.1(2) yes
N2 C1 N11 114.6(3) yes
N2 C1 C19 120.0(3) no
N11 C1 C19 124.7(3) no
N3 C3a N11 98.7(2) yes
N3 C3a C4 113.0(2) yes
N3 C3a C12 112.4(3) no
N11 C3a C4 111.6(2) yes
N11 C3a C12 109.4(2) no
C4 C3a C12 111.1(2) no
C3a C4 C5 111.2(2) yes
N6 C5 C4 121.7(3) yes
N6 C5 C13 118.3(3) no
C4 C5 C13 120.0(3) no
N6 C6a C7 118.8(3) no
N6 C6a C10a 123.2(3) yes
C7 C6a C10a 118.0(3) no
C6a C7 C8 122.1(3) no
C7 C8 C9 118.2(3) no
C7 C8 C33 120.3(3) no
C9 C8 C33 121.5(3) no
C8 C9 C10 121.0(3) no
N11 C10a C6a 120.0(3) yes
N11 C10a C10 119.4(3) no
C6a C10a C10 120.6(3) no
C9 C10 C10a 120.2(3) no
C5 C13 C14 119.5(3) no
C5 C13 C18 122.2(3) no
C14 C13 C18 118.2(3) no
C13 C14 C15 119.6(4) no
C14 C15 C16 120.4(4) no
C15 C16 C17 119.5(4) no
C16 C17 C18 120.9(4) no
C13 C18 C17 121.4(4) no
O20 C19 O23 125.1(3) no
O20 C19 C1 111.8(3) no
O23 C19 C1 123.1(3) no
O20 C21 C22 106.5(4) no
N3 C24 C25 120.3(3) no
N3 C24 C29 121.3(3) no
C25 C24 C29 118.4(3) no
C24 C25 C26 119.9(3) no
C25 C26 C27 120.0(4) no
Cl C27 C26 118.2(3) no
Cl C27 C28 119.5(3) no
C26 C27 C28 122.2(3) no
C27 C28 C29 119.9(4) no
C24 C29 C28 119.6(4) no

loop_
_geom_bond_atom_site_label_1
_geom_bond_atom_site_label_2
_geom_bond_distance
_geom_bond_publ_flag
Cl C27 1.758(3) no
O20 C19 1.323(4) no
O20 C21 1.468(5) no
O23 C19 1.195(5) no
N2 N3 1.387(4) yes
N2 C1 1.275(4) yes
N3 C3a 1.501(4) yes
N3 C24 1.384(4) no
N6 C5 1.281(4) yes
N6 C6a 1.409(4) yes
N11 C1 1.387(4) yes
N11 C3a 1.481(4) yes
N11 C10a 1.448(4) yes
C1 C19 1.484(5) no
C3a C4 1.542(4) yes
C3a C12 1.519(5) no
C4 C5 1.510(4) yes
C5 C13 1.489(4) no
C6a C7 1.395(4) no
C6a C10a 1.384(4) yes
C7 C8 1.381(5) no
C8 C9 1.382(4) no
C8 C33 1.514(5) no
C9 C10 1.373(4) no
C10a C10 1.381(4) no
C13 C14 1.388(4) no
C13 C18 1.390(4) no
C14 C15 1.413(5) no
C15 C16 1.375(5) no
C16 C17 1.365(5) no
C17 C18 1.369(4) no
C21 C22 1.484(5) no
C24 C25 1.420(4) no
C24 C29 1.420(4) no
C25 C26 1.379(4) no
C26 C27 1.381(4) no
C27 C28 1.347(5) no
C28 C29 1.401(4) no
